data_2243645
loop_
_publ_author_name
'Harish Chinthal, Chayanna'
'Kavitha, Channappa N.'
'Yathirajan, Hemmige S.'
'Foro, Sabine'
'Rathore, Ravindranath S.'
'Glidewell, Christopher'

_publ_section_title
;
 Fifteen 4-(2-methoxyphenyl)piperazin-1-ium salts containing organic
 anions: supramolecular assembly in zero, one, two and three dimensions
;
_journal_coeditor_code HB7950
_journal_issue 11
_journal_name_full 'Acta Crystallographica Section E'
_journal_page_first 1779
_journal_page_last 1793
_journal_paper_doi 10.1107/S2056989020014097
_journal_volume 76
_journal_year 2020
_chemical_formula_iupac 'C11 H17 N2 O +, C7 H4 Br O2 -'
_chemical_formula_moiety 'C11 H17 N2 O +, C7 H4 Br O2 -'
_chemical_formula_sum 'C18 H21 Br N2 O3'
_chemical_formula_weight 393.27
_chemical_name_systematic
;
4-(2-Methoxyphenyl)piperazin-1-ium 4-bromobenzoate
;
_space_group_crystal_system triclinic
_space_group_IT_number 2
_space_group_name_Hall '-P 1'
_space_group_name_H-M_alt 'P -1'
_atom_sites_solution_hydrogens mixed
_atom_sites_solution_primary difmap
_audit_creation_method SHELXL-2014
_cell_angle_alpha 101.565(5)
_cell_angle_beta 94.780(5)
_cell_angle_gamma 92.691(5)
_cell_formula_units_Z 2
_cell_length_a 7.4313(5)
_cell_length_b 7.9163(5)
_cell_length_c 15.5212(9)
_cell_measurement_reflns_used 3779
_cell_measurement_temperature 296(2)
_cell_measurement_theta_max 27.608
_cell_measurement_theta_min 2.632
_cell_volume 889.54(10)
_computing_cell_refinement
;
CrysAlis RED (Oxford Diffraction, 2009)
;
_computing_data_collection
;
CrysAlis CCD (Oxford Diffraction, 2009)
;
_computing_data_reduction
;
CrysAlis RED (Oxford Diffraction, 2009)
;
_computing_molecular_graphics
;
PLATON (Spek, 2020)
;
_computing_publication_material
;
SHELXL-2014 (Sheldrick, 2015b) and PLATON (Spek, 2020)
;
_computing_structure_refinement
;
SHELXL-2014 (Sheldrick, 2015b)
;
_computing_structure_solution
;
SHELXT (Sheldrick, 2015a)
;
_diffrn_ambient_temperature 296(2)
_diffrn_measured_fraction_theta_full 0.992
_diffrn_measured_fraction_theta_max 0.905
_diffrn_measurement_device_type
;
Oxford Diffraction Xcalibur with Sapphire CCD
;
_diffrn_measurement_method '\w scans'
_diffrn_radiation_monochromator graphite
_diffrn_radiation_type MoK\a
_diffrn_radiation_wavelength 0.71073
_diffrn_reflns_av_R_equivalents 0.0176
_diffrn_reflns_av_unetI/netI 0.0217
_diffrn_reflns_limit_h_max 8
_diffrn_reflns_limit_h_min -9
_diffrn_reflns_limit_k_max 10
_diffrn_reflns_limit_k_min -10
_diffrn_reflns_limit_l_max 16
_diffrn_reflns_limit_l_min -19
_diffrn_reflns_number 5996
_diffrn_reflns_theta_full 25.242
_diffrn_reflns_theta_max 27.608
_diffrn_reflns_theta_min 2.632
_diffrn_source 'Enhance (Mo) X-ray Source'
_diffrn_standards_decay_% 0
_diffrn_standards_interval_count 0
_diffrn_standards_interval_time 0
_diffrn_standards_number 0
_exptl_absorpt_coefficient_mu 2.329
_exptl_absorpt_correction_T_max 0.756
_exptl_absorpt_correction_T_min 0.258
_exptl_absorpt_correction_type multi-scan
_exptl_absorpt_process_details
;
(CrysAlis RED; Oxford Diffraction, 2009)
;
_exptl_crystal_colour yellow
_exptl_crystal_density_diffrn 1.468
_exptl_crystal_description plate
_exptl_crystal_F_000 404
_exptl_crystal_size_max 0.420
_exptl_crystal_size_mid 0.420
_exptl_crystal_size_min 0.120
_refine_diff_density_max 0.844
_refine_diff_density_min -0.551
_refine_ls_extinction_method none
_refine_ls_goodness_of_fit_ref 1.052
_refine_ls_hydrogen_treatment mixed
_refine_ls_matrix_type full
_refine_ls_number_parameters 224
_refine_ls_number_reflns 3739
_refine_ls_number_restraints 0
_refine_ls_restrained_S_all 1.052
_refine_ls_R_factor_all 0.0559
_refine_ls_R_factor_gt 0.0430
_refine_ls_shift/su_max 0.000
_refine_ls_shift/su_mean 0.000
_refine_ls_structure_factor_coef Fsqd
_refine_ls_weighting_details 'w=1/[\s^2^(Fo^2^)+(0.0576P)^2^+0.5700P] where P=(Fo^2^+2Fc^2^)/3'
_refine_ls_weighting_scheme calc
_refine_ls_wR_factor_gt 0.1087
_refine_ls_wR_factor_ref 0.1151
_reflns_number_gt 2989
_reflns_number_total 3739
_reflns_threshold_expression 'I > 2\s(I)'
_cod_data_source_file hb7950sup1.cif
_cod_data_source_block II
_cod_database_code 2243645
_shelx_space_group_comment
;
The symmetry employed for this shelxl refinement is uniquely defined
by the following loop, which should always be used as a source of
symmetry information in preference to the above space-group names.
They are only intended as comments.
;
_shelx_estimated_absorpt_t_min 0.441
_shelx_estimated_absorpt_t_max 0.767
_shelxl_version_number 2.014

loop_
_space_group_symop_operation_xyz
'x, y, z'
'-x, -y, -z'

loop_
_atom_site_type_symbol
_atom_site_label
_atom_site_fract_x
_atom_site_fract_y
_atom_site_fract_z
_atom_site_U_iso_or_equiv
_atom_site_adp_type
_atom_site_calc_flag
_atom_site_occupancy
_atom_site_disorder_assembly
_atom_site_disorder_group
N N1 0.3878(4) 0.5725(3) 0.62065(16) 0.0514(6) Uani d 1 . .
H H11 0.361(5) 0.638(5) 0.582(2) 0.062 Uiso d 1 . .
H H12 0.494(5) 0.532(5) 0.610(2) 0.062 Uiso d 1 . .
C C2 0.2490(5) 0.4279(4) 0.61017(19) 0.0557(8) Uani d 1 . .
H H2A 0.2421 0.3600 0.5504 0.067 Uiso calc 1 . .
H H2B 0.1318 0.4735 0.6198 0.067 Uiso calc 1 . .
C C3 0.2949(4) 0.3139(4) 0.67528(18) 0.0471(7) Uani d 1 . .
H H3A 0.2023 0.2204 0.6683 0.057 Uiso calc 1 . .
H H3B 0.4096 0.2641 0.6642 0.057 Uiso calc 1 . .
N N4 0.3062(3) 0.4172(3) 0.76485(13) 0.0385(5) Uani d 1 . .
C C5 0.4474(4) 0.5584(3) 0.77722(17) 0.0424(6) Uani d 1 . .
H H5A 0.5640 0.5108 0.7685 0.051 Uiso calc 1 . .
H H5B 0.4531 0.6256 0.8371 0.051 Uiso calc 1 . .
C C6 0.4075(4) 0.6739(4) 0.71261(18) 0.0470(7) Uani d 1 . .
H H6A 0.2968 0.7303 0.7252 0.056 Uiso calc 1 . .
H H6B 0.5051 0.7627 0.7193 0.056 Uiso calc 1 . .
C C21 0.3137(3) 0.3252(3) 0.83448(17) 0.0375(5) Uani d 1 . .
C C22 0.2745(3) 0.4102(3) 0.91928(17) 0.0387(6) Uani d 1 . .
C C23 0.2796(4) 0.3234(4) 0.98826(19) 0.0470(6) Uani d 1 . .
H H23 0.2571 0.3812 1.0443 0.056 Uiso calc 1 . .
C C24 0.3181(4) 0.1505(4) 0.9745(2) 0.0549(8) Uani d 1 . .
H H24 0.3210 0.0927 1.0212 0.066 Uiso calc 1 . .
C C25 0.3515(5) 0.0658(4) 0.8927(2) 0.0556(8) Uani d 1 . .
H H25 0.3747 -0.0506 0.8832 0.067 Uiso calc 1 . .
C C26 0.3511(4) 0.1526(4) 0.8233(2) 0.0473(7) Uani d 1 . .
H H26 0.3765 0.0935 0.7680 0.057 Uiso calc 1 . .
O O22 0.2276(3) 0.5771(2) 0.92653(12) 0.0505(5) Uani d 1 . .
C C27 0.2084(4) 0.6742(4) 1.01265(19) 0.0504(7) Uani d 1 . .
H H27A 0.1755 0.7884 1.0087 0.076 Uiso calc 1 . .
H H27B 0.3209 0.6814 1.0488 0.076 Uiso calc 1 . .
H H27C 0.1156 0.6182 1.0386 0.076 Uiso calc 1 . .
C C31 0.2104(4) 0.8486(4) 0.38246(18) 0.0423(6) Uani d 1 . .
C C32 0.1691(5) 0.7880(4) 0.2931(2) 0.0552(8) Uani d 1 . .
H H32 0.1715 0.6704 0.2697 0.066 Uiso calc 1 . .
C C33 0.1240(5) 0.8992(4) 0.2376(2) 0.0574(8) Uani d 1 . .
H H33 0.0956 0.8571 0.1774 0.069 Uiso calc 1 . .
C C34 0.1217(4) 1.0726(4) 0.27254(19) 0.0457(6) Uani d 1 . .
Br Br34 0.06068(5) 1.22764(5) 0.19700(2) 0.06693(16) Uani d 1 . .
C C35 0.1596(6) 1.1360(4) 0.3608(2) 0.0713(11) Uani d 1 . .
H H35 0.1558 1.2533 0.3841 0.086 Uiso calc 1 . .
C C36 0.2042(6) 1.0211(4) 0.4153(2) 0.0703(11) Uani d 1 . .
H H36 0.2305 1.0633 0.4756 0.084 Uiso calc 1 . .
C C37 0.2644(4) 0.7278(4) 0.4432(2) 0.0506(7) Uani d 1 . .
O O31 0.2859(5) 0.7932(3) 0.52394(16) 0.0910(10) Uani d 1 . .
O O32 0.2844(4) 0.5748(3) 0.41048(16) 0.0653(6) Uani d 1 . .

loop_
_atom_site_aniso_label
_atom_site_aniso_U_11
_atom_site_aniso_U_22
_atom_site_aniso_U_33
_atom_site_aniso_U_12
_atom_site_aniso_U_13
_atom_site_aniso_U_23
N1 0.0781(19) 0.0471(14) 0.0325(12) 0.0163(13) 0.0077(12) 0.0123(10)
C2 0.080(2) 0.0522(17) 0.0310(14) 0.0068(15) -0.0080(14) 0.0033(12)
C3 0.0635(18) 0.0421(15) 0.0322(13) 0.0027(13) -0.0021(12) 0.0020(11)
N4 0.0514(13) 0.0347(11) 0.0269(10) 0.0017(9) -0.0025(9) 0.0031(8)
C5 0.0555(16) 0.0378(14) 0.0320(13) 0.0012(12) 0.0000(11) 0.0043(11)
C6 0.0682(19) 0.0364(14) 0.0366(14) 0.0074(13) 0.0075(13) 0.0059(11)
C21 0.0396(13) 0.0370(13) 0.0347(13) 0.0021(10) -0.0032(10) 0.0077(10)
C22 0.0404(13) 0.0393(14) 0.0361(13) 0.0049(11) 0.0001(11) 0.0080(11)
C23 0.0519(16) 0.0534(16) 0.0365(14) 0.0014(13) -0.0001(12) 0.0134(12)
C24 0.0651(19) 0.0513(17) 0.0516(18) -0.0022(14) -0.0066(14) 0.0251(14)
C25 0.072(2) 0.0348(14) 0.059(2) 0.0056(13) -0.0080(15) 0.0128(13)
C26 0.0577(17) 0.0378(14) 0.0437(15) 0.0041(12) -0.0048(13) 0.0056(12)
O22 0.0738(14) 0.0445(11) 0.0337(10) 0.0191(10) 0.0067(9) 0.0052(8)
C27 0.0581(18) 0.0478(16) 0.0412(15) 0.0055(13) 0.0079(13) -0.0025(12)
C31 0.0473(15) 0.0421(14) 0.0384(14) 0.0069(11) 0.0050(11) 0.0090(11)
C32 0.070(2) 0.0458(16) 0.0469(17) 0.0186(14) 0.0023(15) 0.0005(13)
C33 0.070(2) 0.067(2) 0.0331(15) 0.0162(16) 0.0044(14) 0.0033(14)
C34 0.0459(15) 0.0520(16) 0.0416(15) 0.0018(12) -0.0004(12) 0.0175(13)
Br34 0.0726(2) 0.0759(3) 0.0590(2) -0.00290(17) -0.00806(16) 0.03751(18)
C35 0.125(3) 0.0384(16) 0.0471(18) 0.0068(18) -0.0112(19) 0.0089(14)
C36 0.129(3) 0.0435(17) 0.0343(16) 0.0120(19) -0.0120(18) 0.0038(13)
C37 0.0537(17) 0.0488(17) 0.0534(18) 0.0084(13) 0.0048(14) 0.0190(14)
O31 0.171(3) 0.0586(15) 0.0454(14) 0.0315(17) -0.0072(16) 0.0173(11)
O32 0.0879(17) 0.0400(12) 0.0704(15) 0.0200(11) 0.0089(13) 0.0127(10)

loop_
_atom_type_symbol
_atom_type_description
_atom_type_scat_dispersion_real
_atom_type_scat_dispersion_imag
_atom_type_scat_source
C C 0.0033 0.0016 'International Tables Vol C Tables 4.2.6.8 and 6.1.1.4'
H H 0.0000 0.0000 'International Tables Vol C Tables 4.2.6.8 and 6.1.1.4'
N N 0.0061 0.0033 'International Tables Vol C Tables 4.2.6.8 and 6.1.1.4'
O O 0.0106 0.0060 'International Tables Vol C Tables 4.2.6.8 and 6.1.1.4'
Br Br -0.2901 2.4595 'International Tables Vol C Tables 4.2.6.8 and 6.1.1.4'

loop_
_geom_angle_atom_site_label_1
_geom_angle_atom_site_label_2
_geom_angle_atom_site_label_3
_geom_angle_site_symmetry_1
_geom_angle_site_symmetry_3
_geom_angle
_geom_angle_publ_flag
C2 N1 C6 . . 110.8(2) ?
C2 N1 H11 . . 110(2) ?
C6 N1 H11 . . 112(2) ?
C2 N1 H12 . . 110(2) ?
C6 N1 H12 . . 107(2) ?
H11 N1 H12 . . 106(3) ?
N1 C2 C3 . . 110.6(2) ?
N1 C2 H2A . . 109.5 ?
C3 C2 H2A . . 109.5 ?
N1 C2 H2B . . 109.5 ?
C3 C2 H2B . . 109.5 ?
H2A C2 H2B . . 108.1 ?
N4 C3 C2 . . 109.2(2) ?
N4 C3 H3A . . 109.8 ?
C2 C3 H3A . . 109.8 ?
N4 C3 H3B . . 109.8 ?
C2 C3 H3B . . 109.8 ?
H3A C3 H3B . . 108.3 ?
C21 N4 C3 . . 116.6(2) ?
C21 N4 C5 . . 113.3(2) ?
C3 N4 C5 . . 110.7(2) ?
N4 C5 C6 . . 110.4(2) ?
N4 C5 H5A . . 109.6 ?
C6 C5 H5A . . 109.6 ?
N4 C5 H5B . . 109.6 ?
C6 C5 H5B . . 109.6 ?
H5A C5 H5B . . 108.1 ?
N1 C6 C5 . . 110.7(2) ?
N1 C6 H6A . . 109.5 ?
C5 C6 H6A . . 109.5 ?
N1 C6 H6B . . 109.5 ?
C5 C6 H6B . . 109.5 ?
H6A C6 H6B . . 108.1 ?
C26 C21 C22 . . 117.5(2) ?
C26 C21 N4 . . 123.4(2) ?
C22 C21 N4 . . 119.0(2) ?
O22 C22 C23 . . 123.8(2) ?
O22 C22 C21 . . 115.9(2) ?
C23 C22 C21 . . 120.3(2) ?
C22 C23 C24 . . 120.5(3) ?
C22 C23 H23 . . 119.8 ?
C24 C23 H23 . . 119.8 ?
C25 C24 C23 . . 119.9(3) ?
C25 C24 H24 . . 120.1 ?
C23 C24 H24 . . 120.1 ?
C24 C25 C26 . . 120.2(3) ?
C24 C25 H25 . . 119.9 ?
C26 C25 H25 . . 119.9 ?
C21 C26 C25 . . 121.6(3) ?
C21 C26 H26 . . 119.2 ?
C25 C26 H26 . . 119.2 ?
C22 O22 C27 . . 117.7(2) ?
O22 C27 H27A . . 109.5 ?
O22 C27 H27B . . 109.5 ?
H27A C27 H27B . . 109.5 ?
O22 C27 H27C . . 109.5 ?
H27A C27 H27C . . 109.5 ?
H27B C27 H27C . . 109.5 ?
C36 C31 C32 . . 118.4(3) ?
C36 C31 C37 . . 120.4(3) ?
C32 C31 C37 . . 121.2(3) ?
C31 C32 C33 . . 121.0(3) ?
C31 C32 H32 . . 119.5 ?
C33 C32 H32 . . 119.5 ?
C34 C33 C32 . . 119.1(3) ?
C34 C33 H33 . . 120.4 ?
C32 C33 H33 . . 120.4 ?
C35 C34 C33 . . 121.2(3) ?
C35 C34 Br34 . . 119.1(2) ?
C33 C34 Br34 . . 119.7(2) ?
C34 C35 C36 . . 118.5(3) ?
C34 C35 H35 . . 120.7 ?
C36 C35 H35 . . 120.7 ?
C31 C36 C35 . . 121.7(3) ?
C31 C36 H36 . . 119.1 ?
C35 C36 H36 . . 119.1 ?
O32 C37 O31 . . 124.9(3) ?
O32 C37 C31 . . 118.9(3) ?
O31 C37 C31 . . 116.2(3) ?

loop_
_geom_bond_atom_site_label_1
_geom_bond_atom_site_label_2
_geom_bond_site_symmetry_2
_geom_bond_distance
_geom_bond_publ_flag
N1 C2 . 1.479(4) ?
N1 C6 . 1.483(4) ?
N1 H11 . 0.89(4) ?
N1 H12 . 0.88(4) ?
C2 C3 . 1.513(4) ?
C2 H2A . 0.9700 ?
C2 H2B . 0.9700 ?
C3 N4 . 1.458(3) ?
C3 H3A . 0.9700 ?
C3 H3B . 0.9700 ?
N4 C21 . 1.418(3) ?
N4 C5 . 1.470(4) ?
C5 C6 . 1.508(4) ?
C5 H5A . 0.9700 ?
C5 H5B . 0.9700 ?
C6 H6A . 0.9700 ?
C6 H6B . 0.9700 ?
C21 C26 . 1.387(4) ?
C21 C22 . 1.413(4) ?
C22 O22 . 1.367(3) ?
C22 C23 . 1.382(4) ?
C23 C24 . 1.390(4) ?
C23 H23 . 0.9300 ?
C24 C25 . 1.361(5) ?
C24 H24 . 0.9300 ?
C25 C26 . 1.388(4) ?
C25 H25 . 0.9300 ?
C26 H26 . 0.9300 ?
O22 C27 . 1.424(3) ?
C27 H27A . 0.9600 ?
C27 H27B . 0.9600 ?
C27 H27C . 0.9600 ?
C31 C36 . 1.363(4) ?
C31 C32 . 1.377(4) ?
C31 C37 . 1.515(4) ?
C32 C33 . 1.384(4) ?
C32 H32 . 0.9300 ?
C33 C34 . 1.372(4) ?
C33 H33 . 0.9300 ?
C34 C35 . 1.361(4) ?
C34 Br34 . 1.905(3) ?
C35 C36 . 1.394(4) ?
C35 H35 . 0.9300 ?
C36 H36 . 0.9300 ?
C37 O32 . 1.237(4) ?
C37 O31 . 1.251(4) ?

loop_
_geom_hbond_atom_site_label_D
_geom_hbond_atom_site_label_H
_geom_hbond_atom_site_label_A
_geom_hbond_site_symmetry_A
_geom_hbond_distance_DH
_geom_hbond_distance_HA
_geom_hbond_distance_DA
_geom_hbond_angle_DHA
_geom_hbond_publ_flag
N1 H11 O31 . 0.89(4) 1.75(4) 2.620(4) 168(3) no
N1 H12 O32 2_666 0.88(4) 1.91(4) 2.786(4) 175(4) no

loop_
_geom_torsion_atom_site_label_1
_geom_torsion_atom_site_label_2
_geom_torsion_atom_site_label_3
_geom_torsion_atom_site_label_4
_geom_torsion_site_symmetry_1
_geom_torsion_site_symmetry_2
_geom_torsion_site_symmetry_3
_geom_torsion_site_symmetry_4
_geom_torsion
_geom_torsion_publ_flag
C6 N1 C2 C3 . . . . -56.5(3) ?
N1 C2 C3 N4 . . . . 58.8(3) ?
C2 C3 N4 C21 . . . . 168.3(2) ?
C2 C3 N4 C5 . . . . -60.2(3) ?
C21 N4 C5 C6 . . . . -167.6(2) ?
C3 N4 C5 C6 . . . . 59.3(3) ?
C2 N1 C6 C5 . . . . 55.0(3) ?
N4 C5 C6 N1 . . . . -56.0(3) ?
C3 N4 C21 C26 . . . . 14.8(4) ?
C5 N4 C21 C26 . . . . -115.4(3) ?
C3 N4 C21 C22 . . . . -162.6(2) ?
C5 N4 C21 C22 . . . . 67.1(3) ?
C26 C21 C22 O22 . . . . -176.2(2) ?
N4 C21 C22 O22 . . . . 1.4(4) ?
C26 C21 C22 C23 . . . . 2.0(4) ?
N4 C21 C22 C23 . . . . 179.6(2) ?
O22 C22 C23 C24 . . . . 176.1(3) ?
C21 C22 C23 C24 . . . . -1.9(4) ?
C22 C23 C24 C25 . . . . 0.2(5) ?
C23 C24 C25 C26 . . . . 1.4(5) ?
C22 C21 C26 C25 . . . . -0.5(4) ?
N4 C21 C26 C25 . . . . -177.9(3) ?
C24 C25 C26 C21 . . . . -1.2(5) ?
C23 C22 O22 C27 . . . . 9.3(4) ?
C21 C22 O22 C27 . . . . -172.6(2) ?
C36 C31 C32 C33 . . . . 0.6(5) ?
C37 C31 C32 C33 . . . . -178.5(3) ?
C31 C32 C33 C34 . . . . 0.4(5) ?
C32 C33 C34 C35 . . . . -1.3(5) ?
C32 C33 C34 Br34 . . . . 179.8(2) ?
C33 C34 C35 C36 . . . . 1.1(6) ?
Br34 C34 C35 C36 . . . . -179.9(3) ?
C32 C31 C36 C35 . . . . -0.7(6) ?
C37 C31 C36 C35 . . . . 178.3(4) ?
C34 C35 C36 C31 . . . . -0.1(7) ?
C36 C31 C37 O32 . . . . -173.7(3) ?
C32 C31 C37 O32 . . . . 5.4(5) ?
C36 C31 C37 O31 . . . . 6.2(5) ?
C32 C31 C37 O31 . . . . -174.8(3) ?

_cod_database_fobs_code 2243645
